data_4107644
loop_
_publ_author_name
'Robert Weiss'
'Matthias Bess'
'Stefan M. Huber'
'Frank W. Heinemann'

_publ_section_title
;
 Nucleophilic \b-Oniovinylation: Concept, Mechanism, Scope, and
 Applications
;
_journal_name_full 'Journal of the American Chemical Society'
_journal_page_first 4610
_journal_page_last 4617
_journal_paper_doi 10.1021/ja071316a
_journal_volume 130
_journal_year 2008
_chemical_formula_sum 'C19 H19 F3 N2 O8 S2'
_chemical_formula_weight 524.48
_chemical_name_systematic
; 
 ? 
;
_space_group_IT_number 19
_symmetry_cell_setting orthorhombic
_symmetry_space_group_name_Hall 'P 2ac 2ab'
_symmetry_space_group_name_H-M 'P 21 21 21'
_atom_sites_solution_hydrogens geom
_atom_sites_solution_primary direct
_atom_sites_solution_secondary difmap
_audit_creation_method SHELXL-97
_cell_angle_alpha 90.00
_cell_angle_beta 90.00
_cell_angle_gamma 90.00
_cell_formula_units_Z 4
_cell_length_a 7.2405(3)
_cell_length_b 16.4816(7)
_cell_length_c 19.2279(7)
_cell_measurement_reflns_used 2986
_cell_measurement_temperature 173(2)
_cell_volume 2294.56(16)
_computing_cell_refinement DENZO-SMN
_computing_data_collection 'Nonius Collect'
_computing_data_reduction DENZO-SMN
_computing_molecular_graphics 'SHELXTL NT'
_computing_publication_material 'SHELXTL NT'
_computing_structure_refinement 'SHELXL-97 (Sheldrick, 1997)'
_computing_structure_solution 'SHELXS-97 (Sheldrick, 1990)'
_diffrn_ambient_temperature 173(2)
_diffrn_detector_area_resol_mean 9
_diffrn_measured_fraction_theta_full 0.998
_diffrn_measured_fraction_theta_max 0.998
_diffrn_radiation_monochromator graphite
_diffrn_radiation_source 'fine-focus rotating anode'
_diffrn_radiation_type MoK\a
_diffrn_radiation_wavelength 0.71073
_diffrn_reflns_av_R_equivalents 0.0000
_diffrn_reflns_av_sigmaI/netI 0.0581
_diffrn_reflns_limit_h_max 9
_diffrn_reflns_limit_h_min -9
_diffrn_reflns_limit_k_max 21
_diffrn_reflns_limit_k_min -21
_diffrn_reflns_limit_l_max 24
_diffrn_reflns_limit_l_min -24
_diffrn_reflns_number 5249
_diffrn_reflns_theta_full 27.46
_diffrn_reflns_theta_max 27.46
_diffrn_reflns_theta_min 2.45
_exptl_absorpt_coefficient_mu 0.305
_exptl_absorpt_correction_T_max 0.9557
_exptl_absorpt_correction_T_min 0.9277
_exptl_absorpt_correction_type 'empirical (Scaleapack)'
_exptl_absorpt_process_details Scalepack
_exptl_crystal_colour yellow
_exptl_crystal_density_diffrn 1.518
_exptl_crystal_description plate
_exptl_crystal_F_000 1080
_exptl_crystal_size_max 0.25
_exptl_crystal_size_mid 0.20
_exptl_crystal_size_min 0.15
_refine_diff_density_max 0.260
_refine_diff_density_min -0.296
_refine_diff_density_rms 0.053
_refine_ls_abs_structure_details 'Flack H D (1983), Acta Cryst. A39, 876-881'
_refine_ls_abs_structure_Flack 0.00(7)
_refine_ls_extinction_method none
_refine_ls_goodness_of_fit_ref 0.992
_refine_ls_hydrogen_treatment 'riding model'
_refine_ls_matrix_type full
_refine_ls_number_parameters 311
_refine_ls_number_reflns 5249
_refine_ls_number_restraints 0
_refine_ls_restrained_S_all 0.992
_refine_ls_R_factor_all 0.0754
_refine_ls_R_factor_gt 0.0440
_refine_ls_shift/su_max 2.346
_refine_ls_shift/su_mean 0.086
_refine_ls_structure_factor_coef Fsqd
_refine_ls_weighting_details 'calc w=1/[\s^2^(Fo^2^)+(0.0621P)^2^+0.0000P] where P=(Fo^2^+2Fc^2^)/3'
_refine_ls_weighting_scheme calc
_refine_ls_wR_factor_gt 0.0981
_refine_ls_wR_factor_ref 0.1100
_reflns_number_gt 3806
_reflns_number_total 5249
_reflns_threshold_expression >2sigma(I)
_cod_data_source_file ja071316a-file013.cif
_cod_data_source_block matb08
_cod_database_code 4107644

loop_
_symmetry_equiv_pos_as_xyz
'x, y, z'
'-x+1/2, -y, z+1/2'
'-x, y+1/2, -z+1/2'
'x+1/2, -y+1/2, -z'

loop_
_atom_site_label
_atom_site_type_symbol
_atom_site_fract_x
_atom_site_fract_y
_atom_site_fract_z
_atom_site_U_iso_or_equiv
_atom_site_adp_type
_atom_site_occupancy
_atom_site_symmetry_multiplicity
_atom_site_calc_flag
_atom_site_refinement_flags
S1 S 0.81374(11) 0.60286(4) 0.91520(4) 0.03839(18) Uani 1 1 d .
O11A O 1.1499(3) 0.73317(11) 0.76337(9) 0.0382(5) Uani 1 1 d .
O11B O 1.1666(3) 0.81339(11) 0.66854(9) 0.0367(5) Uani 1 1 d .
C11A C 1.0916(4) 0.78696(16) 0.72703(13) 0.0320(6) Uani 1 1 d .
C11 C 0.9156(4) 0.83212(15) 0.74311(13) 0.0301(6) Uani 1 1 d .
C11B C 1.3188(5) 0.76586(19) 0.64106(16) 0.0485(8) Uani 1 1 d .
H11A H 1.3737 0.7943 0.6013 0.073 Uiso 1 1 calc R
H11B H 1.2731 0.7127 0.6260 0.073 Uiso 1 1 calc R
H11C H 1.4125 0.7585 0.6773 0.073 Uiso 1 1 calc R
O12A O 0.5274(3) 0.87816(13) 0.76087(10) 0.0471(5) Uani 1 1 d .
O12B O 0.5609(3) 0.83862(12) 0.87138(9) 0.0377(5) Uani 1 1 d .
C12A C 0.6181(4) 0.84824(15) 0.80639(13) 0.0301(6) Uani 1 1 d .
C12 C 0.8065(4) 0.81201(15) 0.79707(12) 0.0289(6) Uani 1 1 d .
C12B C 0.3745(4) 0.8687(2) 0.88539(16) 0.0476(8) Uani 1 1 d .
H12A H 0.3497 0.8659 0.9354 0.071 Uiso 1 1 calc R
H12B H 0.2843 0.8354 0.8604 0.071 Uiso 1 1 calc R
H12C H 0.3645 0.9252 0.8698 0.071 Uiso 1 1 calc R
O13A O 0.9484(3) 0.77599(11) 0.90387(9) 0.0351(4) Uani 1 1 d .
C13 C 0.8636(4) 0.75130(15) 0.85283(13) 0.0298(6) Uani 1 1 d .
C13A C 0.7211(4) 0.63126(17) 0.78847(14) 0.0366(6) Uani 1 1 d .
H13A H 0.7001 0.6577 0.7453 0.044 Uiso 1 1 calc R
C14 C 0.7978(4) 0.66915(16) 0.84603(13) 0.0305(6) Uani 1 1 d .
C16 C 0.6779(4) 0.54933(17) 0.80105(17) 0.0442(7) Uani 1 1 d .
H16A H 0.6252 0.5141 0.7674 0.053 Uiso 1 1 calc R
C17 C 0.7202(4) 0.52661(18) 0.86676(19) 0.0471(8) Uani 1 1 d .
H17A H 0.6997 0.4734 0.8842 0.057 Uiso 1 1 calc R
N21 N 0.8656(3) 0.89619(12) 0.69678(10) 0.0288(5) Uani 1 1 d .
C22 C 0.8608(4) 0.97520(15) 0.71849(13) 0.0292(6) Uani 1 1 d .
H22A H 0.8983 0.9879 0.7646 0.035 Uiso 1 1 calc R
C23 C 0.8042(4) 1.03565(15) 0.67617(13) 0.0298(6) Uani 1 1 d .
H23A H 0.8029 1.0900 0.6927 0.036 Uiso 1 1 calc R
N24A N 0.6912(3) 1.07603(13) 0.56269(11) 0.0317(5) Uani 1 1 d .
C24 C 0.7465(3) 1.01837(16) 0.60681(13) 0.0288(6) Uani 1 1 d .
C24A C 0.6797(4) 1.16096(15) 0.58240(16) 0.0392(7) Uani 1 1 d .
H24A H 0.6332 1.1652 0.6301 0.059 Uiso 1 1 calc R
H24B H 0.5954 1.1893 0.5508 0.059 Uiso 1 1 calc R
H24C H 0.8026 1.1856 0.5796 0.059 Uiso 1 1 calc R
C24B C 0.6429(5) 1.05581(18) 0.49046(13) 0.0423(7) Uani 1 1 d .
H24D H 0.6320 0.9968 0.4856 0.063 Uiso 1 1 calc R
H24E H 0.7396 1.0758 0.4592 0.063 Uiso 1 1 calc R
H24F H 0.5249 1.0813 0.4784 0.063 Uiso 1 1 calc R
C25 C 0.7515(4) 0.93577(16) 0.58633(13) 0.0316(6) Uani 1 1 d .
H25A H 0.7135 0.9211 0.5408 0.038 Uiso 1 1 calc R
C26 C 0.8097(4) 0.87772(15) 0.63086(12) 0.0312(6) Uani 1 1 d .
H26A H 0.8118 0.8228 0.6159 0.037 Uiso 1 1 calc R
S100 S 0.12956(12) 1.11968(4) 0.90467(4) 0.0424(2) Uani 1 1 d .
C100 C 0.3598(6) 1.1047(2) 0.93920(18) 0.0630(11) Uani 1 1 d .
O101 O 0.0203(4) 1.13319(15) 0.96551(14) 0.0775(9) Uani 1 1 d .
F101 F 0.4205(4) 1.16958(15) 0.97292(13) 0.0935(9) Uani 1 1 d .
O102 O 0.0950(4) 1.04519(11) 0.86819(11) 0.0516(6) Uani 1 1 d .
F102 F 0.4818(3) 1.08820(14) 0.88911(15) 0.0881(8) Uani 1 1 d .
O103 O 0.1539(4) 1.18962(11) 0.86127(11) 0.0568(6) Uani 1 1 d .
F103 F 0.3637(4) 1.04179(14) 0.98333(13) 0.0966(10) Uani 1 1 d .

loop_
_atom_site_aniso_label
_atom_site_aniso_U_11
_atom_site_aniso_U_22
_atom_site_aniso_U_33
_atom_site_aniso_U_23
_atom_site_aniso_U_13
_atom_site_aniso_U_12
S1 0.0415(4) 0.0334(4) 0.0403(4) 0.0092(3) 0.0039(3) 0.0037(3)
O11A 0.0412(12) 0.0349(10) 0.0386(10) 0.0043(9) 0.0017(9) 0.0089(9)
O11B 0.0366(11) 0.0359(10) 0.0375(10) 0.0027(8) 0.0063(9) 0.0039(9)
C11A 0.0330(16) 0.0289(13) 0.0341(14) 0.0010(12) 0.0000(12) 0.0024(12)
C11 0.0376(15) 0.0226(12) 0.0301(13) -0.0019(11) -0.0039(12) 0.0020(12)
C11B 0.0430(18) 0.0535(18) 0.0490(17) -0.0026(15) 0.0127(15) 0.0087(16)
O12A 0.0368(12) 0.0559(13) 0.0485(12) 0.0150(11) 0.0008(9) 0.0105(10)
O12B 0.0360(11) 0.0435(11) 0.0336(10) -0.0014(9) 0.0041(8) 0.0052(9)
C12A 0.0317(15) 0.0240(13) 0.0346(14) 0.0039(11) -0.0014(12) -0.0010(11)
C12 0.0340(14) 0.0255(13) 0.0272(12) -0.0019(10) -0.0026(12) 0.0008(11)
C12B 0.0410(18) 0.0515(18) 0.0504(16) -0.0051(15) 0.0100(14) 0.0092(15)
O13A 0.0405(11) 0.0343(10) 0.0305(9) -0.0029(9) -0.0041(8) 0.0056(8)
C13 0.0278(14) 0.0310(13) 0.0306(13) -0.0003(11) 0.0015(11) 0.0043(12)
C13A 0.0372(17) 0.0381(15) 0.0344(14) -0.0040(12) 0.0019(12) -0.0033(13)
C14 0.0323(15) 0.0288(13) 0.0302(13) 0.0018(11) 0.0036(11) 0.0053(12)
C16 0.0382(17) 0.0372(16) 0.0572(19) -0.0097(14) 0.0054(15) -0.0040(14)
C17 0.0414(19) 0.0284(15) 0.071(2) 0.0032(15) 0.0115(16) -0.0010(13)
N21 0.0358(12) 0.0234(10) 0.0272(10) 0.0010(9) -0.0002(9) 0.0029(10)
C22 0.0290(15) 0.0295(13) 0.0292(12) -0.0024(11) -0.0021(11) -0.0027(11)
C23 0.0322(15) 0.0237(13) 0.0335(13) 0.0003(10) 0.0007(12) -0.0017(11)
N24A 0.0345(13) 0.0247(11) 0.0358(11) 0.0046(9) -0.0031(10) -0.0032(10)
C24 0.0241(13) 0.0268(14) 0.0355(15) 0.0050(11) 0.0002(11) -0.0025(11)
C24A 0.0435(17) 0.0238(13) 0.0504(16) 0.0054(12) -0.0074(15) 0.0028(13)
C24B 0.057(2) 0.0360(15) 0.0335(14) 0.0089(12) -0.0032(14) 0.0072(15)
C25 0.0359(15) 0.0311(14) 0.0280(13) -0.0016(12) -0.0012(11) 0.0009(12)
C26 0.0391(15) 0.0237(12) 0.0307(12) -0.0032(11) -0.0029(11) -0.0021(12)
S100 0.0583(5) 0.0295(3) 0.0394(4) 0.0005(3) 0.0097(3) -0.0025(3)
C100 0.087(3) 0.047(2) 0.0554(19) 0.0155(17) -0.013(2) -0.022(2)
O101 0.101(2) 0.0585(15) 0.0728(16) -0.0107(13) 0.0499(16) -0.0102(16)
F101 0.120(2) 0.0701(15) 0.0908(16) 0.0018(13) -0.0369(16) -0.0393(16)
O102 0.0697(16) 0.0321(11) 0.0531(12) -0.0049(10) -0.0026(12) -0.0058(10)
F102 0.0581(14) 0.0743(16) 0.132(2) 0.0163(15) 0.0117(15) -0.0009(12)
O103 0.0921(19) 0.0276(10) 0.0505(12) 0.0068(9) 0.0045(13) 0.0056(12)
F103 0.128(3) 0.0696(15) 0.0918(16) 0.0424(13) -0.0469(17) -0.0223(15)

loop_
_atom_type_symbol
_atom_type_description
_atom_type_scat_dispersion_real
_atom_type_scat_dispersion_imag
_atom_type_scat_source
C C 0.0033 0.0016 'International Tables Vol C Tables 4.2.6.8 and 6.1.1.4'
H H 0.0000 0.0000 'International Tables Vol C Tables 4.2.6.8 and 6.1.1.4'
N N 0.0061 0.0033 'International Tables Vol C Tables 4.2.6.8 and 6.1.1.4'
O O 0.0106 0.0060 'International Tables Vol C Tables 4.2.6.8 and 6.1.1.4'
F F 0.0171 0.0103 'International Tables Vol C Tables 4.2.6.8 and 6.1.1.4'
S S 0.1246 0.1234 'International Tables Vol C Tables 4.2.6.8 and 6.1.1.4'

loop_
_geom_angle_atom_site_label_1
_geom_angle_atom_site_label_2
_geom_angle_atom_site_label_3
_geom_angle
C17 S1 C14 91.10(15)
C11A O11B C11B 116.3(2)
O11A C11A O11B 126.3(3)
O11A C11A C11 122.7(2)
O11B C11A C11 111.0(2)
C12 C11 N21 120.9(2)
C12 C11 C11A 122.2(2)
N21 C11 C11A 116.8(2)
C12A O12B C12B 114.9(2)
O12A C12A O12B 124.4(3)
O12A C12A C12 125.0(2)
O12B C12A C12 110.4(2)
C11 C12 C12A 121.9(2)
C11 C12 C13 123.0(2)
C12A C12 C13 115.1(2)
O13A C13 C14 123.3(2)
O13A C13 C12 118.7(2)
C14 C13 C12 117.6(2)
C14 C13A C16 112.6(3)
C13A C14 C13 128.9(2)
C13A C14 S1 110.9(2)
C13 C14 S1 120.20(19)
C17 C16 C13A 112.1(3)
C16 C17 S1 113.3(2)
C26 N21 C22 119.2(2)
C26 N21 C11 119.3(2)
C22 N21 C11 121.34(19)
C23 C22 N21 121.8(2)
C22 C23 C24 120.3(2)
C24 N24A C24A 122.5(2)
C24 N24A C24B 120.7(2)
C24A N24A C24B 116.8(2)
N24A C24 C25 121.0(2)
N24A C24 C23 122.7(2)
C25 C24 C23 116.4(2)
C26 C25 C24 120.8(2)
C25 C26 N21 121.5(2)
O101 S100 O102 115.88(15)
O101 S100 O103 114.77(15)
O102 S100 O103 115.11(12)
O101 S100 C100 103.33(19)
O102 S100 C100 102.89(16)
O103 S100 C100 102.10(16)
F101 C100 F102 107.4(3)
F101 C100 F103 107.9(3)
F102 C100 F103 106.6(3)
F101 C100 S100 112.0(3)
F102 C100 S100 111.9(2)
F103 C100 S100 110.9(3)

loop_
_geom_bond_atom_site_label_1
_geom_bond_atom_site_label_2
_geom_bond_distance
S1 C17 1.705(3)
S1 C14 1.725(3)
O11A C11A 1.205(3)
O11B C11A 1.323(3)
O11B C11B 1.452(4)
C11A C11 1.508(4)
C11 C12 1.346(4)
C11 N21 1.428(3)
O12A C12A 1.200(3)
O12B C12A 1.326(3)
O12B C12B 1.463(4)
C12A C12 1.499(4)
C12 C13 1.524(3)
O13A C13 1.227(3)
C13 C14 1.441(4)
C13A C14 1.387(4)
C13A C16 1.407(4)
C16 C17 1.353(5)
N21 C26 1.365(3)
N21 C22 1.368(3)
C22 C23 1.350(3)
C23 C24 1.426(4)
N24A C24 1.335(3)
N24A C24A 1.453(3)
N24A C24B 1.470(3)
C24 C25 1.418(4)
C25 C26 1.351(4)
S100 O101 1.430(2)
S100 O102 1.436(2)
S100 O103 1.434(2)
S100 C100 1.811(4)
C100 F101 1.325(4)
C100 F102 1.335(4)
C100 F103 1.340(4)
